data_7704456
loop_
_publ_author_name
'H\"ammer, Matthias'
'Janka, Oliver'
'B\"onnighausen, Judith'
'Klenner, Steffen'
'P\"ottgen, Rainer'
'H\"oppe, Henning A'

_publ_section_title
;
 On the phosphors Na<sub>5</sub>M(WO<sub>4</sub>)<sub>4</sub> (M = Y,
 La-Nd, Sm-Lu, Bi) - crystal structures, thermal decomposition, and
 optical and magnetic properties.
;
_journal_issue 24
_journal_name_full 'Dalton transactions (Cambridge, England : 2003)'
_journal_page_first 8209
_journal_page_last 8225
_journal_paper_doi 10.1039/d0dt00782j
_journal_volume 49
_journal_year 2020
_chemical_formula_sum 'Na5 O16 Tb0.51 W4 Y0.49'
_chemical_formula_weight 1231.29
_chemical_name_structure_type Na5Lu(WO4)4
_space_group_crystal_system tetragonal
_space_group_IT_number 88
_space_group_name_Hall '-I 4ad'
_space_group_name_H-M_alt 'I 41/a :2'
_audit_creation_method SHELXL-2014/7
_audit_update_record
;
2020-02-27 deposited with the CCDC.	2020-05-20 downloaded from the CCDC.
;
_cell_angle_alpha 90
_cell_angle_beta 90
_cell_angle_gamma 90
_cell_formula_units_Z 4
_cell_length_a 11.4602(2)
_cell_length_b 11.4602(2)
_cell_length_c 11.3678(3)
_cell_measurement_reflns_used 20167
_cell_measurement_temperature 298(2)
_cell_measurement_theta_max 42.492
_cell_measurement_theta_min 2.524
_cell_volume 1493.00(5)
_computing_structure_refinement 'SHELXL-2014/7 (Sheldrick, 2014)'
_diffrn_ambient_temperature 298(2)
_diffrn_measured_fraction_theta_full 0.999
_diffrn_measured_fraction_theta_max 0.999
_diffrn_measurement_device_type 'D8 Venture Bruker'
_diffrn_measurement_method 'generic phi and omega scans'
_diffrn_radiation_type MoK\a
_diffrn_radiation_wavelength 0.71073
_diffrn_reflns_av_R_equivalents 0.0221
_diffrn_reflns_av_unetI/netI 0.0148
_diffrn_reflns_Laue_measured_fraction_full 0.999
_diffrn_reflns_Laue_measured_fraction_max 0.999
_diffrn_reflns_limit_h_max 21
_diffrn_reflns_limit_h_min -21
_diffrn_reflns_limit_k_max 21
_diffrn_reflns_limit_k_min -21
_diffrn_reflns_limit_l_max 21
_diffrn_reflns_limit_l_min -21
_diffrn_reflns_number 20167
_diffrn_reflns_point_group_measured_fraction_full 0.999
_diffrn_reflns_point_group_measured_fraction_max 0.999
_diffrn_reflns_theta_full 25.242
_diffrn_reflns_theta_max 42.492
_diffrn_reflns_theta_min 2.524
_exptl_absorpt_coefficient_mu 35.191
_exptl_absorpt_correction_type multi-scan
_exptl_absorpt_process_details
; 
 multi-scan absorption correction using SADABS 
(G. M. Sheldrick, (1996). SADABS. Program for Empirical 
Absorption Correction. University of G\"ottingen, Germany.)
;
_exptl_crystal_colour colourless
_exptl_crystal_density_diffrn 5.473
_exptl_crystal_description block
_exptl_crystal_F_000 2124
_exptl_crystal_size_max 0.05
_exptl_crystal_size_mid 0.03
_exptl_crystal_size_min 0.03
_exptl_transmission_factor_max 0.7491
_exptl_transmission_factor_min 0.4460
_refine_diff_density_max 1.284
_refine_diff_density_min -1.141
_refine_diff_density_rms 0.308
_refine_ls_extinction_coef 0.000167(12)
_refine_ls_extinction_expression Fc^*^=kFc[1+0.001xFc^2^\l^3^/sin(2\q)]^-1/4^
_refine_ls_extinction_method 'SHELXL-2014/7 (Sheldrick 2014'
_refine_ls_goodness_of_fit_ref 1.113
_refine_ls_hydrogen_treatment undef
_refine_ls_matrix_type full
_refine_ls_number_parameters 61
_refine_ls_number_reflns 2682
_refine_ls_number_restraints 0
_refine_ls_restrained_S_all 1.113
_refine_ls_R_factor_all 0.0210
_refine_ls_R_factor_gt 0.0167
_refine_ls_shift/su_max 0.002
_refine_ls_shift/su_mean 0.000
_refine_ls_structure_factor_coef Fsqd
_refine_ls_weighting_details 'w=1/[\s^2^(Fo^2^)+(0.0124P)^2^+4.1956P] where P=(Fo^2^+2Fc^2^)/3'
_refine_ls_weighting_scheme calc
_refine_ls_wR_factor_gt 0.0305
_refine_ls_wR_factor_ref 0.0311
_reflns_Friedel_coverage 0.000
_reflns_number_gt 2438
_reflns_number_total 2682
_reflns_threshold_expression 'I > 2\s(I)'
_cod_data_source_file d0dt00782j2.cif
_cod_data_source_block Na5YTbW4O16
_cod_depositor_comments 'Adding full bibliography for 7704452--7704470.cif.'
_cod_original_cell_volume 1493.00(7)
_cod_original_sg_symbol_H-M 'I 41/a'
_cod_database_code 7704456
_shelx_shelxl_version_number 2014/7
_shelx_space_group_comment
;
The symmetry employed for this shelxl refinement is uniquely defined
by the following loop, which should always be used as a source of
symmetry information in preference to the above space-group names.
They are only intended as comments.
;

loop_
_space_group_symop_operation_xyz
'x, y, z'
'-x+1/2, -y, z+1/2'
'-y+3/4, x+1/4, z+1/4'
'y+3/4, -x+3/4, z+3/4'
'x+1/2, y+1/2, z+1/2'
'-x+1, -y+1/2, z+1'
'-y+5/4, x+3/4, z+3/4'
'y+5/4, -x+5/4, z+5/4'
'-x, -y, -z'
'x-1/2, y, -z-1/2'
'y-3/4, -x-1/4, -z-1/4'
'-y-3/4, x-3/4, -z-3/4'
'-x+1/2, -y+1/2, -z+1/2'
'x, y+1/2, -z'
'y-1/4, -x+1/4, -z+1/4'
'-y-1/4, x-1/4, -z-1/4'

loop_
_atom_site_label
_atom_site_type_symbol
_atom_site_fract_x
_atom_site_fract_y
_atom_site_fract_z
_atom_site_U_iso_or_equiv
_atom_site_adp_type
_atom_site_occupancy
_atom_site_site_symmetry_order
_atom_site_calc_flag
_atom_site_refinement_flags_posn
_atom_site_refinement_flags_adp
_atom_site_refinement_flags_occupancy
_atom_site_disorder_assembly
_atom_site_disorder_group
Tb1 Tb 0.5000 0.7500 0.1250 0.00703(6) Uani 0.514(2) 4 d S T P A 1
Y1 Y 0.5000 0.7500 0.1250 0.00703(6) Uani 0.486(2) 4 d S T P A 2
W1 W 0.18247(2) 0.65666(2) 0.11400(2) 0.00851(2) Uani 1 1 d . . . . .
Na1 Na 0.0000 0.7500 -0.1250 0.0250(4) Uani 1 4 d S T P . .
Na2 Na 0.29473(8) 0.36939(8) 0.09517(9) 0.01512(15) Uani 1 1 d . . . . .
O1 O 0.18057(15) 0.53477(14) 0.02009(14) 0.0164(3) Uani 1 1 d . . . . .
O2 O 0.06148(13) 0.63661(13) 0.21179(13) 0.0126(2) Uani 1 1 d . . . . .
O3 O 0.14873(13) 0.78016(13) 0.02634(14) 0.0143(2) Uani 1 1 d . . . . .
O4 O 0.32075(12) 0.66749(13) 0.19021(13) 0.0128(2) Uani 1 1 d . . . . .

loop_
_atom_site_aniso_label
_atom_site_aniso_U_11
_atom_site_aniso_U_22
_atom_site_aniso_U_33
_atom_site_aniso_U_23
_atom_site_aniso_U_13
_atom_site_aniso_U_12
Tb1 0.00693(6) 0.00693(6) 0.00723(9) 0.000 0.000 0.000
Y1 0.00693(6) 0.00693(6) 0.00723(9) 0.000 0.000 0.000
W1 0.00801(3) 0.00838(3) 0.00914(3) -0.00026(2) -0.00029(2) 0.00002(2)
Na1 0.0288(7) 0.0288(7) 0.0173(9) 0.000 0.000 0.000
Na2 0.0148(4) 0.0170(4) 0.0136(4) -0.0022(3) 0.0018(3) 0.0009(3)
O1 0.0224(7) 0.0129(6) 0.0139(6) -0.0035(5) 0.0003(5) -0.0007(5)
O2 0.0108(5) 0.0141(6) 0.0130(5) -0.0022(4) 0.0008(4) -0.0008(4)
O3 0.0138(6) 0.0131(6) 0.0160(6) 0.0043(5) 0.0009(5) 0.0015(5)
O4 0.0091(5) 0.0162(6) 0.0130(6) 0.0023(5) 0.0005(4) -0.0015(4)

loop_
_atom_type_symbol
_atom_type_description
_atom_type_scat_dispersion_real
_atom_type_scat_dispersion_imag
_atom_type_scat_source
O O 0.0106 0.0060 'International Tables Vol C Tables 4.2.6.8 and 6.1.1.4'
Na Na 0.0362 0.0249 'International Tables Vol C Tables 4.2.6.8 and 6.1.1.4'
Y Y -2.7962 3.5667 'International Tables Vol C Tables 4.2.6.8 and 6.1.1.4'
Tb Tb -0.1723 4.1537 'International Tables Vol C Tables 4.2.6.8 and 6.1.1.4'
W W -0.8490 6.8722 'International Tables Vol C Tables 4.2.6.8 and 6.1.1.4'

loop_
_geom_angle_atom_site_label_1
_geom_angle_atom_site_label_2
_geom_angle_atom_site_label_3
_geom_angle
_geom_angle_site_symmetry_1
_geom_angle_site_symmetry_3
_geom_angle_publ_flag
O2 Tb1 O2 127.71(5) 4_454 13_565 ?
O2 Tb1 O2 127.71(5) 4_454 10_656 ?
O2 Tb1 O2 77.09(7) 13_565 10_656 ?
O2 Tb1 O2 77.09(7) 4_454 7_554 ?
O2 Tb1 O2 127.71(5) 13_565 7_554 ?
O2 Tb1 O2 127.71(5) 10_656 7_554 ?
O2 Tb1 O4 146.56(5) 4_454 6_564 ?
O2 Tb1 O4 78.18(5) 13_565 6_564 ?
O2 Tb1 O4 73.60(5) 10_656 6_564 ?
O2 Tb1 O4 69.68(5) 7_554 6_564 ?
O2 Tb1 O4 73.60(5) 4_454 12_766 ?
O2 Tb1 O4 146.56(5) 13_565 12_766 ?
O2 Tb1 O4 69.68(5) 10_656 12_766 ?
O2 Tb1 O4 78.18(5) 7_554 12_766 ?
O4 Tb1 O4 95.57(2) 6_564 12_766 ?
O2 Tb1 O4 78.18(5) 4_454 15_565 ?
O2 Tb1 O4 69.68(5) 13_565 15_565 ?
O2 Tb1 O4 146.56(5) 10_656 15_565 ?
O2 Tb1 O4 73.60(5) 7_554 15_565 ?
O4 Tb1 O4 95.57(2) 6_564 15_565 ?
O4 Tb1 O4 143.70(7) 12_766 15_565 ?
O2 Tb1 O4 69.68(5) 4_454 . ?
O2 Tb1 O4 73.60(5) 13_565 . ?
O2 Tb1 O4 78.18(5) 10_656 . ?
O2 Tb1 O4 146.56(5) 7_554 . ?
O4 Tb1 O4 143.70(7) 6_564 . ?
O4 Tb1 O4 95.57(2) 12_766 . ?
O4 Tb1 O4 95.57(2) 15_565 . ?
O2 Tb1 Na2 157.09(4) 4_454 8_454 ?
O2 Tb1 Na2 39.82(4) 13_565 8_454 ?
O2 Tb1 Na2 73.09(4) 10_656 8_454 ?
O2 Tb1 Na2 97.92(4) 7_554 8_454 ?
O4 Tb1 Na2 38.46(4) 6_564 8_454 ?
O4 Tb1 Na2 127.81(4) 12_766 8_454 ?
O4 Tb1 Na2 78.97(4) 15_565 8_454 ?
O4 Tb1 Na2 111.19(4) . 8_454 ?
O2 Tb1 Na2 39.82(4) 4_454 14 ?
O2 Tb1 Na2 97.92(4) 13_565 14 ?
O2 Tb1 Na2 157.09(4) 10_656 14 ?
O2 Tb1 Na2 73.09(4) 7_554 14 ?
O4 Tb1 Na2 127.81(4) 6_564 14 ?
O4 Tb1 Na2 111.19(4) 12_766 14 ?
O4 Tb1 Na2 38.46(4) 15_565 14 ?
O4 Tb1 Na2 78.97(4) . 14 ?
Na2 Tb1 Na2 117.273(18) 8_454 14 ?
O2 Tb1 Na2 73.09(4) 4_454 9_665 ?
O2 Tb1 Na2 157.09(4) 13_565 9_665 ?
O2 Tb1 Na2 97.92(4) 10_656 9_665 ?
O2 Tb1 Na2 39.82(4) 7_554 9_665 ?
O4 Tb1 Na2 78.97(4) 6_564 9_665 ?
O4 Tb1 Na2 38.46(4) 12_766 9_665 ?
O4 Tb1 Na2 111.19(4) 15_565 9_665 ?
O4 Tb1 Na2 127.81(4) . 9_665 ?
Na2 Tb1 Na2 117.273(18) 8_454 9_665 ?
Na2 Tb1 Na2 94.79(3) 14 9_665 ?
O2 Tb1 Na2 97.92(4) 4_454 3 ?
O2 Tb1 Na2 73.09(4) 13_565 3 ?
O2 Tb1 Na2 39.82(4) 10_656 3 ?
O2 Tb1 Na2 157.09(4) 7_554 3 ?
O4 Tb1 Na2 111.19(4) 6_564 3 ?
O4 Tb1 Na2 78.97(4) 12_766 3 ?
O4 Tb1 Na2 127.81(4) 15_565 3 ?
O4 Tb1 Na2 38.46(4) . 3 ?
Na2 Tb1 Na2 94.79(3) 8_454 3 ?
Na2 Tb1 Na2 117.273(18) 14 3 ?
Na2 Tb1 Na2 117.273(18) 9_665 3 ?
O2 Y1 O2 127.71(5) 4_454 13_565 ?
O2 Y1 O2 127.71(5) 4_454 10_656 ?
O2 Y1 O2 77.09(7) 13_565 10_656 ?
O2 Y1 O2 77.09(7) 4_454 7_554 ?
O2 Y1 O2 127.71(5) 13_565 7_554 ?
O2 Y1 O2 127.71(5) 10_656 7_554 ?
O2 Y1 O4 146.56(5) 4_454 6_564 ?
O2 Y1 O4 78.18(5) 13_565 6_564 ?
O2 Y1 O4 73.60(5) 10_656 6_564 ?
O2 Y1 O4 69.68(5) 7_554 6_564 ?
O2 Y1 O4 73.60(5) 4_454 12_766 ?
O2 Y1 O4 146.56(5) 13_565 12_766 ?
O2 Y1 O4 69.68(5) 10_656 12_766 ?
O2 Y1 O4 78.18(5) 7_554 12_766 ?
O4 Y1 O4 95.57(2) 6_564 12_766 ?
O2 Y1 O4 78.18(5) 4_454 15_565 ?
O2 Y1 O4 69.68(5) 13_565 15_565 ?
O2 Y1 O4 146.56(5) 10_656 15_565 ?
O2 Y1 O4 73.60(5) 7_554 15_565 ?
O4 Y1 O4 95.57(2) 6_564 15_565 ?
O4 Y1 O4 143.70(7) 12_766 15_565 ?
O2 Y1 O4 69.68(5) 4_454 . ?
O2 Y1 O4 73.60(5) 13_565 . ?
O2 Y1 O4 78.18(5) 10_656 . ?
O2 Y1 O4 146.56(5) 7_554 . ?
O4 Y1 O4 143.70(7) 6_564 . ?
O4 Y1 O4 95.57(2) 12_766 . ?
O4 Y1 O4 95.57(2) 15_565 . ?
O2 Y1 Na2 157.09(4) 4_454 8_454 ?
O2 Y1 Na2 39.82(4) 13_565 8_454 ?
O2 Y1 Na2 73.09(4) 10_656 8_454 ?
O2 Y1 Na2 97.92(4) 7_554 8_454 ?
O4 Y1 Na2 38.46(4) 6_564 8_454 ?
O4 Y1 Na2 127.81(4) 12_766 8_454 ?
O4 Y1 Na2 78.97(4) 15_565 8_454 ?
O4 Y1 Na2 111.19(4) . 8_454 ?
O2 Y1 Na2 39.82(4) 4_454 14 ?
O2 Y1 Na2 97.92(4) 13_565 14 ?
O2 Y1 Na2 157.09(4) 10_656 14 ?
O2 Y1 Na2 73.09(4) 7_554 14 ?
O4 Y1 Na2 127.81(4) 6_564 14 ?
O4 Y1 Na2 111.19(4) 12_766 14 ?
O4 Y1 Na2 38.46(4) 15_565 14 ?
O4 Y1 Na2 78.97(4) . 14 ?
Na2 Y1 Na2 117.273(18) 8_454 14 ?
O2 Y1 Na2 73.09(4) 4_454 9_665 ?
O2 Y1 Na2 157.09(4) 13_565 9_665 ?
O2 Y1 Na2 97.92(4) 10_656 9_665 ?
O2 Y1 Na2 39.82(4) 7_554 9_665 ?
O4 Y1 Na2 78.97(4) 6_564 9_665 ?
O4 Y1 Na2 38.46(4) 12_766 9_665 ?
O4 Y1 Na2 111.19(4) 15_565 9_665 ?
O4 Y1 Na2 127.81(4) . 9_665 ?
Na2 Y1 Na2 117.273(18) 8_454 9_665 ?
Na2 Y1 Na2 94.79(3) 14 9_665 ?
O2 Y1 Na2 97.92(4) 4_454 3 ?
O2 Y1 Na2 73.09(4) 13_565 3 ?
O2 Y1 Na2 39.82(4) 10_656 3 ?
O2 Y1 Na2 157.09(4) 7_554 3 ?
O4 Y1 Na2 111.19(4) 6_564 3 ?
O4 Y1 Na2 78.97(4) 12_766 3 ?
O4 Y1 Na2 127.81(4) 15_565 3 ?
O4 Y1 Na2 38.46(4) . 3 ?
Na2 Y1 Na2 94.79(3) 8_454 3 ?
Na2 Y1 Na2 117.273(18) 14 3 ?
Na2 Y1 Na2 117.273(18) 9_665 3 ?
O1 W1 O3 106.87(7) . . ?
O1 W1 O2 105.38(7) . . ?
O3 W1 O2 106.39(7) . . ?
O1 W1 O4 110.85(7) . . ?
O3 W1 O4 113.89(7) . . ?
O2 W1 O4 112.91(7) . . ?
O1 W1 Na2 147.99(6) . 15_565 ?
O3 W1 Na2 41.86(5) . 15_565 ?
O2 W1 Na2 83.35(5) . 15_565 ?
O4 W1 Na2 92.86(5) . 15_565 ?
O1 W1 Na2 39.57(6) . . ?
O3 W1 Na2 141.92(5) . . ?
O2 W1 Na2 101.50(5) . . ?
O4 W1 Na2 76.98(5) . . ?
Na2 W1 Na2 169.77(2) 15_565 . ?
O1 W1 Na1 76.71(5) . . ?
O3 W1 Na1 37.85(5) . . ?
O2 W1 Na1 93.26(5) . . ?
O4 W1 Na1 148.35(5) . . ?
Na2 W1 Na1 72.022(17) 15_565 . ?
Na2 W1 Na1 116.278(16) . . ?
O1 W1 Na2 98.04(6) . 14 ?
O3 W1 Na2 34.48(5) . 14 ?
O2 W1 Na2 139.86(5) . 14 ?
O4 W1 Na2 87.55(5) . 14 ?
Na2 W1 Na2 60.58(2) 15_565 14 ?
Na2 W1 Na2 117.049(19) . 14 ?
Na1 W1 Na2 60.804(14) . 14 ?
O1 W1 Na2 99.40(6) . 3 ?
O3 W1 Na2 144.00(5) . 3 ?
O2 W1 Na2 89.42(5) . 3 ?
O4 W1 Na2 31.48(5) . 3 ?
Na2 W1 Na2 111.612(17) 15_565 3 ?
Na2 W1 Na2 59.865(8) . 3 ?
Na1 W1 Na2 175.747(14) . 3 ?
Na2 W1 Na2 118.61(3) 14 3 ?
O1 W1 Na2 77.89(6) . 12_666 ?
O3 W1 Na2 98.20(5) . 12_666 ?
O2 W1 Na2 32.70(5) . 12_666 ?
O4 W1 Na2 141.10(5) . 12_666 ?
Na2 W1 Na2 97.33(2) 15_565 12_666 ?
Na2 W1 Na2 91.42(3) . 12_666 ?
Na1 W1 Na2 69.849(15) . 12_666 ?
Na2 W1 Na2 129.889(19) 14 12_666 ?
Na2 W1 Na2 111.250(18) 3 12_666 ?
O3 Na1 O3 119.64(4) . 11_565 ?
O3 Na1 O3 119.64(4) . 16_665 ?
O3 Na1 O3 90.62(7) 11_565 16_665 ?
O3 Na1 O3 90.62(7) . 6_464 ?
O3 Na1 O3 119.64(4) 11_565 6_464 ?
O3 Na1 O3 119.64(4) 16_665 6_464 ?
O3 Na1 W1 145.26(4) . 11_565 ?
O3 Na1 W1 26.41(3) 11_565 11_565 ?
O3 Na1 W1 80.31(4) 16_665 11_565 ?
O3 Na1 W1 104.02(3) 6_464 11_565 ?
O3 Na1 W1 80.31(4) . 6_464 ?
O3 Na1 W1 145.27(4) 11_565 6_464 ?
O3 Na1 W1 104.02(4) 16_665 6_464 ?
O3 Na1 W1 26.41(3) 6_464 6_464 ?
W1 Na1 W1 124.907(2) 11_565 6_464 ?
O3 Na1 W1 104.02(3) . 16_665 ?
O3 Na1 W1 80.31(4) 11_565 16_665 ?
O3 Na1 W1 26.41(4) 16_665 16_665 ?
O3 Na1 W1 145.27(4) 6_464 16_665 ?
W1 Na1 W1 81.691(3) 11_565 16_665 ?
W1 Na1 W1 124.907(2) 6_464 16_665 ?
O3 Na1 W1 26.41(3) . . ?
O3 Na1 W1 104.02(4) 11_565 . ?
O3 Na1 W1 145.27(4) 16_665 . ?
O3 Na1 W1 80.31(4) 6_464 . ?
W1 Na1 W1 124.908(2) 11_565 . ?
W1 Na1 W1 81.691(3) 6_464 . ?
W1 Na1 W1 124.908(2) 16_665 . ?
O3 Na1 Na2 40.45(4) . 14 ?
O3 Na1 Na2 101.26(4) 11_565 14 ?
O3 Na1 Na2 86.28(4) 16_665 14 ?
O3 Na1 Na2 129.10(4) 6_464 14 ?
W1 Na1 Na2 124.238(16) 11_565 14 ?
W1 Na1 Na2 110.849(16) 6_464 14 ?
W1 Na1 Na2 65.011(15) 16_665 14 ?
W1 Na1 Na2 60.258(14) . 14 ?
O3 Na1 Na2 129.10(4) . 9_565 ?
O3 Na1 Na2 86.28(4) 11_565 9_565 ?
O3 Na1 Na2 101.26(4) 16_665 9_565 ?
O3 Na1 Na2 40.45(4) 6_464 9_565 ?
W1 Na1 Na2 65.011(15) 11_565 9_565 ?
W1 Na1 Na2 60.258(14) 6_464 9_565 ?
W1 Na1 Na2 124.238(16) 16_665 9_565 ?
W1 Na1 Na2 110.849(16) . 9_565 ?
Na2 Na1 Na2 169.37(3) 14 9_565 ?
O3 Na1 Na2 86.28(4) . 4_454 ?
O3 Na1 Na2 40.45(4) 11_565 4_454 ?
O3 Na1 Na2 129.10(4) 16_665 4_454 ?
O3 Na1 Na2 101.26(4) 6_464 4_454 ?
W1 Na1 Na2 60.258(14) 11_565 4_454 ?
W1 Na1 Na2 124.238(16) 6_464 4_454 ?
W1 Na1 Na2 110.849(16) 16_665 4_454 ?
W1 Na1 Na2 65.011(15) . 4_454 ?
Na2 Na1 Na2 90.492(3) 14 4_454 ?
Na2 Na1 Na2 90.492(3) 9_565 4_454 ?
O3 Na1 Na2 101.26(4) . 7_454 ?
O3 Na1 Na2 129.10(4) 11_565 7_454 ?
O3 Na1 Na2 40.45(4) 16_665 7_454 ?
O3 Na1 Na2 86.28(4) 6_464 7_454 ?
W1 Na1 Na2 110.849(16) 11_565 7_454 ?
W1 Na1 Na2 65.011(15) 6_464 7_454 ?
W1 Na1 Na2 60.258(14) 16_665 7_454 ?
W1 Na1 Na2 124.238(16) . 7_454 ?
Na2 Na1 Na2 90.492(3) 14 7_454 ?
Na2 Na1 Na2 90.492(3) 9_565 7_454 ?
Na2 Na1 Na2 169.37(3) 4_454 7_454 ?
O1 Na2 O4 142.67(7) 3 4_454 ?
O1 Na2 O3 110.61(7) 3 14_545 ?
O4 Na2 O3 96.32(6) 4_454 14_545 ?
O1 Na2 O2 131.88(7) 3 15 ?
O4 Na2 O2 77.82(6) 4_454 15 ?
O3 Na2 O2 77.51(6) 14_545 15 ?
O1 Na2 O1 81.60(4) 3 . ?
O4 Na2 O1 80.42(6) 4_454 . ?
O3 Na2 O1 75.95(6) 14_545 . ?
O2 Na2 O1 143.32(7) 15 . ?
O1 Na2 O3 76.82(6) 3 12_766 ?
O4 Na2 O3 85.33(6) 4_454 12_766 ?
O3 Na2 O3 162.17(6) 14_545 12_766 ?
O2 Na2 O3 85.54(6) 15 12_766 ?
O1 Na2 O3 121.72(6) . 12_766 ?
O1 Na2 W1 102.02(5) 3 12_766 ?
O4 Na2 W1 57.29(4) 4_454 12_766 ?
O3 Na2 W1 147.11(5) 14_545 12_766 ?
O2 Na2 W1 77.77(4) 15 12_766 ?
O1 Na2 W1 113.84(5) . 12_766 ?
O3 Na2 W1 28.20(4) 12_766 12_766 ?
O1 Na2 W1 61.30(5) 3 . ?
O4 Na2 W1 89.51(4) 4_454 . ?
O3 Na2 W1 100.24(5) 14_545 . ?
O2 Na2 W1 166.71(5) 15 . ?
O1 Na2 W1 27.13(4) . . ?
O3 Na2 W1 97.53(4) 12_766 . ?
W1 Na2 W1 98.85(2) 12_766 . ?
O1 Na2 Na2 42.11(4) 3 3 ?
O4 Na2 Na2 105.26(5) 4_454 3 ?
O3 Na2 Na2 151.54(5) 14_545 3 ?
O2 Na2 Na2 124.70(5) 15 3 ?
O1 Na2 Na2 89.39(4) . 3 ?
O3 Na2 Na2 41.34(4) 12_766 3 ?
W1 Na2 Na2 61.24(3) 12_766 3 ?
W1 Na2 Na2 62.281(18) . 3 ?
O1 Na2 Na2 112.13(6) 3 4_454 ?
O4 Na2 Na2 70.43(4) 4_454 4_454 ?
O3 Na2 Na2 43.61(5) 14_545 4_454 ?
O2 Na2 Na2 105.38(5) 15 4_454 ?
O1 Na2 Na2 38.84(4) . 4_454 ?
O3 Na2 Na2 150.08(5) 12_766 4_454 ?
W1 Na2 Na2 125.90(2) 12_766 4_454 ?
W1 Na2 Na2 65.96(2) . 4_454 ?
Na2 Na2 Na2 128.12(2) 3 4_454 ?
O1 Na2 W1 129.03(5) 3 14_545 ?
O4 Na2 W1 85.28(4) 4_454 14_545 ?
O3 Na2 W1 24.75(4) 14_545 14_545 ?
O2 Na2 W1 53.40(4) 15 14_545 ?
O1 Na2 W1 95.83(5) . 14_545 ?
O3 Na2 W1 138.93(5) 12_766 14_545 ?
W1 Na2 W1 124.47(3) 12_766 14_545 ?
W1 Na2 W1 122.26(3) . 14_545 ?
Na2 Na2 W1 168.93(3) 3 14_545 ?
Na2 Na2 W1 58.18(2) 4_454 14_545 ?
O1 Na2 Na1 70.60(5) 3 9_565 ?
O4 Na2 Na1 136.81(5) 4_454 9_565 ?
O3 Na2 Na1 41.43(4) 14_545 9_565 ?
O2 Na2 Na1 96.11(4) 15 9_565 ?
O1 Na2 Na1 80.16(5) . 9_565 ?
O3 Na2 Na1 137.35(5) 12_766 9_565 ?
W1 Na2 Na1 163.64(3) 12_766 9_565 ?
W1 Na2 Na1 90.38(2) . 9_565 ?
Na2 Na2 Na1 112.70(2) 3 9_565 ?
Na2 Na2 Na1 70.23(3) 4_454 9_565 ?
W1 Na2 Na1 58.938(14) 14_545 9_565 ?
W1 O1 Na2 147.62(9) . 4_454 ?
W1 O1 Na2 113.30(8) . . ?
Na2 O1 Na2 99.05(6) 4_454 . ?
W1 O2 Y1 130.15(7) . 13_565 ?
W1 O2 Tb1 130.15(7) . 13_565 ?
W1 O2 Na2 123.65(7) . 12_666 ?
Y1 O2 Na2 101.17(6) 13_565 12_666 ?
Tb1 O2 Na2 101.17(6) 13_565 12_666 ?
W1 O3 Na2 120.77(8) . 14 ?
W1 O3 Na1 115.74(7) . . ?
Na2 O3 Na1 98.12(6) 14 . ?
W1 O3 Na2 109.94(8) . 15_565 ?
Na2 O3 Na2 95.04(6) 14 15_565 ?
Na1 O3 Na2 115.45(6) . 15_565 ?
W1 O4 Na2 124.86(7) . 3 ?
W1 O4 Y1 129.33(7) . . ?
Na2 O4 Y1 102.64(6) 3 . ?
W1 O4 Tb1 129.33(7) . . ?
Na2 O4 Tb1 102.64(6) 3 . ?

loop_
_geom_bond_atom_site_label_1
_geom_bond_atom_site_label_2
_geom_bond_distance
_geom_bond_site_symmetry_2
_geom_bond_publ_flag
Tb1 O2 2.3722(14) 4_454 ?
Tb1 O2 2.3722(14) 13_565 ?
Tb1 O2 2.3722(14) 10_656 ?
Tb1 O2 2.3722(14) 7_554 ?
Tb1 O4 2.3797(14) 6_564 ?
Tb1 O4 2.3797(14) 12_766 ?
Tb1 O4 2.3797(14) 15_565 ?
Tb1 O4 2.3798(14) . ?
Tb1 Na2 3.6973(9) 8_454 ?
Tb1 Na2 3.6973(9) 14 ?
Tb1 Na2 3.6973(9) 9_665 ?
Tb1 Na2 3.6973(9) 3 ?
Y1 O2 2.3722(14) 4_454 ?
Y1 O2 2.3722(14) 13_565 ?
Y1 O2 2.3722(14) 10_656 ?
Y1 O2 2.3722(14) 7_554 ?
Y1 O4 2.3797(14) 6_564 ?
Y1 O4 2.3797(14) 12_766 ?
Y1 O4 2.3797(14) 15_565 ?
Y1 O4 2.3798(14) . ?
Y1 Na2 3.6973(9) 8_454 ?
Y1 Na2 3.6973(9) 14 ?
Y1 Na2 3.6973(9) 9_665 ?
Y1 Na2 3.6973(9) 3 ?
W1 O1 1.7583(15) . ?
W1 O3 1.7736(15) . ?
W1 O2 1.7920(15) . ?
W1 O4 1.8103(14) . ?
W1 Na2 3.5284(9) 15_565 ?
W1 Na2 3.5411(9) . ?
W1 Na1 3.59147(9) . ?
W1 Na2 3.6403(9) 14 ?
W1 Na2 3.7023(10) 3 ?
W1 Na2 3.7187(10) 12_666 ?
Na1 O3 2.4463(16) . ?
Na1 O3 2.4463(16) 11_565 ?
Na1 O3 2.4463(16) 16_665 ?
Na1 O3 2.4463(16) 6_464 ?
Na1 W1 3.59144(9) 11_565 ?
Na1 W1 3.59144(10) 6_464 ?
Na1 W1 3.59144(9) 16_665 ?
Na1 Na2 3.6600(9) 14 ?
Na1 Na2 3.6600(9) 9_565 ?
Na1 Na2 3.6600(9) 4_454 ?
Na1 Na2 3.6600(9) 7_454 ?
Na2 O1 2.2968(18) 3 ?
Na2 O4 2.3565(17) 4_454 ?
Na2 O3 2.3986(18) 14_545 ?
Na2 O2 2.4133(17) 15 ?
Na2 O1 2.4561(19) . ?
Na2 O3 2.5047(18) 12_766 ?
Na2 W1 3.5283(9) 12_766 ?
Na2 Na2 3.6171(8) 3 ?
Na2 Na2 3.6171(8) 4_454 ?
Na2 W1 3.6403(9) 14_545 ?
Na2 Na1 3.6600(9) 9_565 ?
O1 Na2 2.2969(18) 4_454 ?
O2 Y1 2.3722(14) 13_565 ?
O2 Tb1 2.3722(14) 13_565 ?
O2 Na2 2.4134(17) 12_666 ?
O3 Na2 2.3986(18) 14 ?
O3 Na2 2.5048(18) 15_565 ?
O4 Na2 2.3565(17) 3 ?
